data_1559907
loop_
_publ_author_name
'Zhai, Xiaofang'
'Pang, Maofu'
'Feng, Lei'
'Jia, Jiong'
'Tung, Chen-Ho'
'Wang, Wenguang'

_publ_section_title
;
 Dehydrogenation of iron amido-borane and resaturation of the imino-borane
 complex
;
_journal_issue 8
_journal_name_full 'Chemical Science'
_journal_page_first 2885
_journal_page_last 2889
_journal_paper_doi 10.1039/D0SC06787C
_journal_volume 12
_journal_year 2021
_chemical_formula_moiety 'C12 H22 B Fe N'
_chemical_formula_sum 'C12 H22 B Fe N'
_chemical_formula_weight 246.96
_space_group_crystal_system monoclinic
_space_group_IT_number 14
_space_group_name_Hall '-P 2ybc'
_space_group_name_H-M_alt 'P 1 21/c 1'
_atom_sites_solution_hydrogens mixed
_audit_creation_date 2020-09-21
_audit_creation_method
;
Olex2 1.2
(compiled 2018.05.29 svn.r3508 for OlexSys, GUI svn.r5506)
;
_audit_update_record
;
2020-09-22 deposited with the CCDC.	2021-01-02 downloaded from the CCDC.
;
_cell_angle_alpha 90
_cell_angle_beta 98.207(3)
_cell_angle_gamma 90
_cell_formula_units_Z 4
_cell_length_a 12.5601(3)
_cell_length_b 7.39591(20)
_cell_length_c 14.8102(4)
_cell_measurement_reflns_used 3932
_cell_measurement_temperature 293(2)
_cell_measurement_theta_max 76.4680
_cell_measurement_theta_min 3.4920
_cell_volume 1361.68(6)
_computing_cell_refinement 'CrysAlisPro 1.171.39.46 (Rigaku OD, 2018)'
_computing_data_collection 'CrysAlisPro 1.171.39.46 (Rigaku OD, 2018)'
_computing_data_reduction 'CrysAlisPro 1.171.39.46 (Rigaku OD, 2018)'
_computing_molecular_graphics 'Olex2 (Dolomanov et al., 2009)'
_computing_publication_material 'Olex2 (Dolomanov et al., 2009)'
_computing_structure_refinement 'ShelXL (Sheldrick, 2015)'
_diffrn_ambient_temperature 293(2)
_diffrn_detector 'CCD plate'
_diffrn_detector_type HyPix
_diffrn_measured_fraction_theta_full 0.975
_diffrn_measured_fraction_theta_max 0.989
_diffrn_measurement_details
;
List of Runs (angles in degrees, time in seconds):

  # Type    Start    End  Width  t~exp~   \w     \q     \k     \f   Frames
#--------------------------------------------------------------------------
  1  \w    -78.00 -52.00   1.00    0.10    --  -48.45  98.00  74.00   26
  2  \w     49.00  80.00   1.00    0.10    --   48.45 -98.00 -32.00   31
  3  \w   -159.00-103.00   1.00    0.70    --  -86.25 -98.00 -32.00   56
  4  \w    -73.00 -48.00   1.00    0.70    --  -86.25  98.00  74.00   25
  5  \w    105.00 161.00   1.00    0.70    --  107.75  98.00  74.00   56
  6  \w     56.00  82.00   1.00    0.70    --  107.75 -98.00 -32.00   26
  7  \w    -42.00   6.00   1.00    0.10    --  -48.45  98.00  74.00   48
  8  \w    -56.00  25.00   1.00    0.10    --  -48.45  37.00 -30.00   81
  9  \w   -116.00 -73.00   1.00    0.10    --  -48.45-125.00 120.00   43
 10  \w   -156.00 -89.00   1.00    0.70    --  -86.25 -99.00  30.00   67
 11  \w     68.00 119.00   1.00    0.70    --  107.75 -19.00 -90.00   51
 12  \w     39.00 126.00   1.00    0.70    --  107.75 -77.00 -30.00   87
 13  \w     35.00 109.00   1.00    0.70    --  107.75 -99.00-180.00   74
 14  \w     81.00 106.00   1.00    0.70    --  107.75 -37.00  90.00   25
 15  \w     32.00  63.00   1.00    0.70    --  107.75 -19.00 -90.00   31
 16  \w     38.00  76.00   1.00    0.70    --  107.75 -37.00  90.00   38
;
_diffrn_measurement_device 'four-circle diffractometer'
_diffrn_measurement_device_type 'XtaLAB Synergy, Dualflex, HyPix'
_diffrn_measurement_method '\w scans'
_diffrn_orient_matrix_type 'CrysAlisPro convention (1999,Acta A55,543-557)'
_diffrn_orient_matrix_UB_11 -0.0032868000
_diffrn_orient_matrix_UB_12 -0.1841515000
_diffrn_orient_matrix_UB_13 0.0481359000
_diffrn_orient_matrix_UB_21 0.0910784000
_diffrn_orient_matrix_UB_22 -0.0693979000
_diffrn_orient_matrix_UB_23 -0.0504721000
_diffrn_orient_matrix_UB_31 0.0841366000
_diffrn_orient_matrix_UB_32 0.0680859000
_diffrn_orient_matrix_UB_33 0.0785181000
_diffrn_radiation_monochromator mirror
_diffrn_radiation_probe x-ray
_diffrn_radiation_type MoK\a
_diffrn_radiation_wavelength 0.710
_diffrn_reflns_av_R_equivalents 0.0438
_diffrn_reflns_av_unetI/netI 0.0456
_diffrn_reflns_Laue_measured_fraction_full 0.975
_diffrn_reflns_Laue_measured_fraction_max 0.989
_diffrn_reflns_limit_h_max 15
_diffrn_reflns_limit_h_min -13
_diffrn_reflns_limit_k_max 8
_diffrn_reflns_limit_k_min -8
_diffrn_reflns_limit_l_max 17
_diffrn_reflns_limit_l_min -15
_diffrn_reflns_number 6944
_diffrn_reflns_point_group_measured_fraction_full 0.975
_diffrn_reflns_point_group_measured_fraction_max 0.989
_diffrn_reflns_theta_full 25.214
_diffrn_reflns_theta_max 25.076
_diffrn_reflns_theta_min 1.636
_diffrn_source 'micro-focus sealed X-ray tube'
_diffrn_source_type 'PhotonJet (Cu) X-ray Source'
_exptl_absorpt_coefficient_mu 1.077
_exptl_absorpt_correction_T_max 1.00000
_exptl_absorpt_correction_T_min 0.42621
_exptl_absorpt_correction_type multi-scan
_exptl_absorpt_process_details
;
CrysAlisPro 1.171.39.46 (Rigaku Oxford Diffraction, 2018)
Empirical absorption correction using spherical harmonics,
 implemented in SCALE3 ABSPACK scaling algorithm.
;
_exptl_crystal_density_diffrn 1.205
_exptl_crystal_description block
_exptl_crystal_F_000 528
_refine_diff_density_max 0.433
_refine_diff_density_min -0.461
_refine_diff_density_rms 0.092
_refine_ls_extinction_method none
_refine_ls_goodness_of_fit_ref 1.077
_refine_ls_hydrogen_treatment mixed
_refine_ls_matrix_type full
_refine_ls_number_parameters 254
_refine_ls_number_reflns 2400
_refine_ls_number_restraints 150
_refine_ls_restrained_S_all 1.083
_refine_ls_R_factor_all 0.0589
_refine_ls_R_factor_gt 0.0432
_refine_ls_shift/su_max 0.000
_refine_ls_shift/su_mean 0.000
_refine_ls_structure_factor_coef Fsqd
_refine_ls_weighting_details 'w=1/[\s^2^(Fo^2^)+(0.0437P)^2^+2.3290P] where P=(Fo^2^+2Fc^2^)/3'
_refine_ls_weighting_scheme calc
_refine_ls_wR_factor_gt 0.1039
_refine_ls_wR_factor_ref 0.1137
_reflns_Friedel_coverage 0.000
_reflns_number_gt 2014
_reflns_number_total 2400
_reflns_threshold_expression 'I > 2\s(I)'
_cod_data_source_file d0sc06787c2.cif
_cod_data_source_block complex-1
_cod_depositor_comments 'Adding full bibliography for 1559907--1559911.cif.'
_cod_database_code 1559907
_shelxl_version_number 2013-4
_chemical_oxdiff_formula FeCNB
_shelx_space_group_comment
;
The symmetry employed for this shelxl refinement is uniquely defined
by the following loop, which should always be used as a source of
symmetry information in preference to the above space-group names.
They are only intended as comments.
;
_reflns_odcompleteness_completeness 99.09
_reflns_odcompleteness_iscentric 1
_reflns_odcompleteness_theta 66.97
_olex2_refinement_description
;
1. Fixed Uiso
 At 1.5 times of:
  All C(H,H,H) groups
2. Uiso/Uaniso restraints and constraints
C5 \\sim C1 \\sim C2 \\sim C3 \\sim C4 \\sim C4AA \\sim C23 \\sim C1AA \\sim
C32 \\sim C3AA: within 1.7A with sigma of 0.004 and sigma for terminal atoms of
0.008
C6 \\sim C28 \\sim C7 \\sim C2AA \\sim C8 \\sim C35: within 1.7A with sigma of
0.004 and sigma for terminal atoms of 0.008
C9 \\sim C0AA: within 1.7A with sigma of 0.004 and sigma for terminal atoms of
0.008
C13 \\sim C10: within 1.7A with sigma of 0.004 and sigma for terminal atoms of
0.008
3. Others
 Sof(C2)=Sof(C1)=Sof(C5)=Sof(C4)=Sof(C3)=Sof(C7)=Sof(H7A)=Sof(H7B)=Sof(H7C)=
 Sof(C6)=Sof(H6A)=Sof(H6B)=Sof(H6C)=Sof(C10)=Sof(H10A)=Sof(H10B)=Sof(H10C)=
 Sof(C9)=Sof(H9A)=Sof(H9B)=Sof(H9C)=Sof(C8)=Sof(H8A)=Sof(H8B)=Sof(H8C)=1-FVAR(1)
 Sof(C4AA)=Sof(C3AA)=Sof(C23)=Sof(C1AA)=Sof(C0AA)=Sof(H0AA)=Sof(H0AB)=
 Sof(H0AC)=Sof(C2AA)=Sof(H2AA)=Sof(H2AB)=Sof(H2AC)=Sof(C13)=Sof(H13A)=Sof(H13B)=
 Sof(H13C)=Sof(C28)=Sof(H28A)=Sof(H28B)=Sof(H28C)=Sof(C32)=Sof(C35)=Sof(H35A)=
 Sof(H35B)=Sof(H35C)=FVAR(1)
4.a Idealised Me refined as rotating group:
 C12(H12A,H12B,H12C), C0AA(H0AA,H0AB,H0AC), C2AA(H2AA,H2AB,H2AC), C13(H13A,
 H13B,H13C), C28(H28A,H28B,H28C), C35(H35A,H35B,H35C), C7(H7A,H7B,H7C), C6(H6A,
 H6B,H6C), C10(H10A,H10B,H10C), C9(H9A,H9B,H9C), C8(H8A,H8B,H8C)
;
_olex2_submission_special_instructions 'No special instructions were received'
_oxdiff_exptl_absorpt_empirical_details
;
Empirical correction (ABSPACK) includes:
- Absorption correction using spherical harmonics
- Frame scaling
;
_oxdiff_exptl_absorpt_empirical_full_max 2.133
_oxdiff_exptl_absorpt_empirical_full_min 0.706

loop_
_space_group_symop_operation_xyz
'x, y, z'
'-x, y+1/2, -z+1/2'
'-x, -y, -z'
'x, -y-1/2, z-1/2'

loop_
_atom_site_label
_atom_site_type_symbol
_atom_site_fract_x
_atom_site_fract_y
_atom_site_fract_z
_atom_site_U_iso_or_equiv
_atom_site_adp_type
_atom_site_occupancy
_atom_site_site_symmetry_order
_atom_site_calc_flag
_atom_site_refinement_flags_posn
_atom_site_refinement_flags_adp
_atom_site_refinement_flags_occupancy
_atom_site_disorder_assembly
_atom_site_disorder_group
Fe1 Fe 0.27869(3) 0.91524(6) 0.45781(3) 0.02592(18) Uani 1 1 d . . . . .
N1 N 0.3840(2) 0.7690(4) 0.52937(19) 0.0294(6) Uani 1 1 d . . . . .
C4AA C 0.1158(5) 0.9221(12) 0.4364(6) 0.0284(11) Uani 0.580(5) 1 d . U P A 1
C3AA C 0.1631(6) 1.1043(11) 0.4268(5) 0.0277(11) Uani 0.580(5) 1 d . U P A 1
C12 C 0.5232(3) 0.5960(6) 0.6448(3) 0.0397(9) Uani 1 1 d . . . . .
H12A H 0.5492 0.4916 0.6162 0.060 Uiso 1 1 calc GR . . . .
H12B H 0.4893 0.5587 0.6959 0.060 Uiso 1 1 calc GR . . . .
H12C H 0.5824 0.6748 0.6655 0.060 Uiso 1 1 calc GR . . . .
C11 C 0.4455(3) 0.6913(5) 0.5794(2) 0.0299(7) Uani 1 1 d . . . . .
C23 C 0.1498(5) 0.8613(9) 0.5253(6) 0.0243(11) Uani 0.580(5) 1 d . U P A 1
C1AA C 0.2163(5) 0.9915(10) 0.5738(5) 0.0258(11) Uani 0.580(5) 1 d . U P A 1
C0AA C 0.1477(10) 1.2204(18) 0.3457(8) 0.084(4) Uani 0.580(5) 1 d . U P A 1
H0AA H 0.2112 1.2917 0.3437 0.126 Uiso 0.580(5) 1 calc GR . P A 1
H0AB H 0.0873 1.2989 0.3483 0.126 Uiso 0.580(5) 1 calc GR . P A 1
H0AC H 0.1345 1.1466 0.2919 0.126 Uiso 0.580(5) 1 calc GR . P A 1
B1 B 0.3584(4) 0.9115(6) 0.3421(3) 0.0382(9) Uani 1 1 d . . . . .
C2AA C 0.2686(8) 0.9790(17) 0.6716(5) 0.069(3) Uani 0.580(5) 1 d . U P A 1
H2AA H 0.2691 0.8552 0.6912 0.103 Uiso 0.580(5) 1 calc GR . P A 1
H2AB H 0.2288 1.0508 0.7092 0.103 Uiso 0.580(5) 1 calc GR . P A 1
H2AC H 0.3411 1.0229 0.6767 0.103 Uiso 0.580(5) 1 calc GR . P A 1
C13 C 0.0451(7) 0.8261(19) 0.3618(7) 0.083(4) Uani 0.580(5) 1 d . U P A 1
H13A H 0.0592 0.8705 0.3038 0.125 Uiso 0.580(5) 1 calc GR . P A 1
H13B H -0.0290 0.8475 0.3679 0.125 Uiso 0.580(5) 1 calc GR . P A 1
H13C H 0.0595 0.6987 0.3658 0.125 Uiso 0.580(5) 1 calc GR . P A 1
C28 C 0.1160(8) 0.6839(11) 0.5648(9) 0.078(3) Uani 0.580(5) 1 d . U P A 1
H28A H 0.1087 0.5926 0.5183 0.116 Uiso 0.580(5) 1 calc GR . P A 1
H28B H 0.0484 0.6999 0.5870 0.116 Uiso 0.580(5) 1 calc GR . P A 1
H28C H 0.1696 0.6471 0.6142 0.116 Uiso 0.580(5) 1 calc GR . P A 1
C32 C 0.2245(7) 1.1390(12) 0.5122(5) 0.0278(11) Uani 0.580(5) 1 d . U P A 1
C35 C 0.2905(11) 1.3087(14) 0.5389(9) 0.076(4) Uani 0.580(5) 1 d . U P A 1
H35A H 0.3655 1.2781 0.5495 0.114 Uiso 0.580(5) 1 calc GR . P A 1
H35B H 0.2696 1.3590 0.5934 0.114 Uiso 0.580(5) 1 calc GR . P A 1
H35C H 0.2779 1.3958 0.4905 0.114 Uiso 0.580(5) 1 calc GR . P A 1
C2 C 0.1828(8) 0.9451(16) 0.5604(8) 0.0275(12) Uani 0.420(5) 1 d . U P A 2
C1 C 0.1234(7) 0.8682(13) 0.4840(10) 0.0264(12) Uani 0.420(5) 1 d . U P A 2
C5 C 0.1210(7) 0.9991(16) 0.4102(6) 0.0250(12) Uani 0.420(5) 1 d . U P A 2
C4 C 0.1833(8) 1.1510(15) 0.4456(8) 0.0253(12) Uani 0.420(5) 1 d . U P A 2
C3 C 0.2220(10) 1.1174(19) 0.5395(7) 0.0271(13) Uani 0.420(5) 1 d . U P A 2
C7 C 0.2105(13) 0.874(2) 0.6556(9) 0.081(4) Uani 0.420(5) 1 d . U P A 2
H7A H 0.1767 0.7582 0.6601 0.121 Uiso 0.420(5) 1 calc GR . P A 2
H7B H 0.1856 0.9566 0.6978 0.121 Uiso 0.420(5) 1 calc GR . P A 2
H7C H 0.2871 0.8602 0.6697 0.121 Uiso 0.420(5) 1 calc GR . P A 2
C6 C 0.0666(11) 0.6926(15) 0.4825(14) 0.082(4) Uani 0.420(5) 1 d . U P A 2
H6A H 0.0636 0.6389 0.4231 0.124 Uiso 0.420(5) 1 calc GR . P A 2
H6B H -0.0051 0.7115 0.4958 0.124 Uiso 0.420(5) 1 calc GR . P A 2
H6C H 0.1046 0.6135 0.5274 0.124 Uiso 0.420(5) 1 calc GR . P A 2
C10 C 0.0620(10) 0.969(2) 0.3157(9) 0.080(4) Uani 0.420(5) 1 d . U P A 2
H10A H 0.0928 1.0436 0.2732 0.120 Uiso 0.420(5) 1 calc GR . P A 2
H10B H -0.0125 0.9993 0.3143 0.120 Uiso 0.420(5) 1 calc GR . P A 2
H10C H 0.0681 0.8440 0.2992 0.120 Uiso 0.420(5) 1 calc GR . P A 2
C9 C 0.1943(12) 1.3143(18) 0.3847(11) 0.068(4) Uani 0.420(5) 1 d . U P A 2
H9A H 0.2535 1.3878 0.4115 0.102 Uiso 0.420(5) 1 calc GR . P A 2
H9B H 0.1292 1.3841 0.3786 0.102 Uiso 0.420(5) 1 calc GR . P A 2
H9C H 0.2070 1.2738 0.3256 0.102 Uiso 0.420(5) 1 calc GR . P A 2
C8 C 0.2916(14) 1.253(2) 0.5950(12) 0.078(4) Uani 0.420(5) 1 d . U P A 2
H8A H 0.3582 1.1969 0.6202 0.117 Uiso 0.420(5) 1 calc GR . P A 2
H8B H 0.2554 1.2961 0.6437 0.117 Uiso 0.420(5) 1 calc GR . P A 2
H8C H 0.3058 1.3524 0.5569 0.117 Uiso 0.420(5) 1 calc GR . P A 2
H1A H 0.438(4) 0.838(7) 0.334(3) 0.060(13) Uiso 1 1 d . . . . .
H1B H 0.375(3) 1.012(5) 0.411(2) 0.024(8) Uiso 1 1 d . . . . .
H1C H 0.287(3) 0.804(6) 0.362(3) 0.044(11) Uiso 1 1 d . . . . .
H1D H 0.323(3) 0.987(6) 0.281(3) 0.051(12) Uiso 1 1 d . . . . .

loop_
_atom_site_aniso_label
_atom_site_aniso_U_11
_atom_site_aniso_U_22
_atom_site_aniso_U_33
_atom_site_aniso_U_23
_atom_site_aniso_U_13
_atom_site_aniso_U_12
Fe1 0.0242(3) 0.0268(3) 0.0267(3) -0.0030(2) 0.00358(18) -0.0001(2)
N1 0.0262(13) 0.0348(15) 0.0279(14) -0.0007(13) 0.0067(12) -0.0029(13)
C4AA 0.0219(18) 0.036(3) 0.026(3) -0.009(2) -0.001(2) 0.004(2)
C3AA 0.025(2) 0.032(3) 0.025(3) -0.002(2) 0.000(2) 0.008(2)
C12 0.0363(19) 0.046(2) 0.0365(19) 0.0138(17) 0.0038(15) 0.0077(17)
C11 0.0281(17) 0.0334(18) 0.0291(17) 0.0003(15) 0.0076(14) 0.0003(15)
C23 0.019(2) 0.029(2) 0.024(3) -0.006(2) 0.001(2) 0.0010(18)
C1AA 0.023(2) 0.030(2) 0.024(2) -0.009(2) 0.000(2) -0.0011(19)
C0AA 0.085(8) 0.085(8) 0.088(8) 0.047(6) 0.035(6) 0.056(6)
B1 0.042(2) 0.039(2) 0.036(2) 0.0041(19) 0.0149(18) 0.0098(19)
C2AA 0.067(6) 0.109(9) 0.029(4) -0.002(5) 0.005(4) 0.040(5)
C13 0.034(4) 0.133(9) 0.076(6) -0.063(6) -0.014(4) 0.020(5)
C28 0.063(6) 0.033(4) 0.153(10) 0.008(6) 0.073(6) 0.005(4)
C32 0.0281(19) 0.028(2) 0.028(3) -0.003(2) 0.005(2) 0.0041(18)
C35 0.066(5) 0.038(6) 0.125(11) -0.039(6) 0.021(8) -0.011(4)
C2 0.026(2) 0.032(3) 0.025(3) -0.004(2) 0.004(2) 0.003(2)
C1 0.020(2) 0.029(2) 0.029(3) -0.004(2) 0.003(2) 0.002(2)
C5 0.020(2) 0.028(3) 0.026(3) -0.004(2) 0.001(2) 0.005(2)
C4 0.024(2) 0.026(3) 0.025(3) -0.006(2) 0.004(2) 0.004(2)
C3 0.028(2) 0.031(2) 0.022(3) -0.008(2) 0.003(3) 0.004(2)
C7 0.086(8) 0.113(10) 0.047(6) 0.024(7) 0.023(6) 0.049(7)
C6 0.058(7) 0.029(5) 0.174(11) 0.000(7) 0.062(7) -0.004(5)
C10 0.040(5) 0.130(10) 0.061(7) -0.054(7) -0.021(5) 0.041(7)
C9 0.073(8) 0.047(7) 0.097(9) 0.042(6) 0.057(7) 0.037(6)
C8 0.061(5) 0.058(8) 0.111(11) -0.058(8) -0.001(9) 0.001(6)

loop_
_atom_type_symbol
_atom_type_description
_atom_type_scat_dispersion_real
_atom_type_scat_dispersion_imag
_atom_type_scat_source
C C 0.0033 0.0016 'International Tables Vol C Tables 4.2.6.8 and 6.1.1.4'
H H 0.0000 0.0000 'International Tables Vol C Tables 4.2.6.8 and 6.1.1.4'
B B 0.0013 0.0007 'International Tables Vol C Tables 4.2.6.8 and 6.1.1.4'
Fe Fe 0.3463 0.8444 'International Tables Vol C Tables 4.2.6.8 and 6.1.1.4'
N N 0.0061 0.0033 'International Tables Vol C Tables 4.2.6.8 and 6.1.1.4'

loop_
_geom_angle_atom_site_label_1
_geom_angle_atom_site_label_2
_geom_angle_atom_site_label_3
_geom_angle
_geom_angle_site_symmetry_1
_geom_angle_site_symmetry_3
_geom_angle_publ_flag
N1 Fe1 C4AA 134.9(3) . . ?
N1 Fe1 C3AA 159.5(2) . . ?
N1 Fe1 C23 98.7(2) . . ?
N1 Fe1 C1AA 90.5(2) . . ?
N1 Fe1 B1 94.15(15) . . ?
N1 Fe1 C32 119.6(3) . . ?
N1 Fe1 C2 94.7(3) . . ?
N1 Fe1 C1 113.4(4) . . ?
N1 Fe1 C5 154.1(3) . . ?
N1 Fe1 C4 148.9(3) . . ?
N1 Fe1 C3 110.3(3) . . ?
N1 Fe1 H1B 89.4(11) . . ?
N1 Fe1 H1C 94.0(13) . . ?
C4AA Fe1 C23 40.0(3) . . ?
C4AA Fe1 C1AA 68.2(3) . . ?
C4AA Fe1 B1 117.4(3) . . ?
C4AA Fe1 H1B 135.2(12) . . ?
C4AA Fe1 H1C 93.8(13) . . ?
C3AA Fe1 C4AA 43.1(3) . . ?
C3AA Fe1 C23 69.8(3) . . ?
C3AA Fe1 C1AA 69.8(3) . . ?
C3AA Fe1 B1 103.5(3) . . ?
C3AA Fe1 H1B 98.6(12) . . ?
C3AA Fe1 H1C 106.4(14) . . ?
C23 Fe1 C1AA 39.8(3) . . ?
C23 Fe1 B1 153.0(3) . . ?
C23 Fe1 H1B 165.3(12) . . ?
C23 Fe1 H1C 118.1(14) . . ?
C1AA Fe1 B1 164.1(3) . . ?
C1AA Fe1 H1B 128.6(12) . . ?
C1AA Fe1 H1C 157.8(14) . . ?
B1 Fe1 C4 105.8(4) . . ?
B1 Fe1 C3 135.6(4) . . ?
B1 Fe1 H1B 36.4(12) . . ?
B1 Fe1 H1C 36.9(14) . . ?
C32 Fe1 C4AA 69.4(3) . . ?
C32 Fe1 C3AA 41.0(3) . . ?
C32 Fe1 C23 68.2(3) . . ?
C32 Fe1 C1AA 41.3(3) . . ?
C32 Fe1 B1 124.6(3) . . ?
C32 Fe1 H1B 97.1(13) . . ?
C32 Fe1 H1C 145.4(14) . . ?
C2 Fe1 B1 171.1(3) . . ?
C2 Fe1 C5 66.2(4) . . ?
C2 Fe1 C4 66.0(5) . . ?
C2 Fe1 C3 39.5(5) . . ?
C2 Fe1 H1B 143.3(13) . . ?
C2 Fe1 H1C 142.4(14) . . ?
C1 Fe1 B1 136.1(4) . . ?
C1 Fe1 C2 39.0(4) . . ?
C1 Fe1 C5 40.9(4) . . ?
C1 Fe1 C4 67.4(4) . . ?
C1 Fe1 C3 66.9(5) . . ?
C1 Fe1 H1B 157.1(12) . . ?
C1 Fe1 H1C 104.7(14) . . ?
C5 Fe1 B1 105.4(3) . . ?
C5 Fe1 C4 39.6(4) . . ?
C5 Fe1 C3 66.6(4) . . ?
C5 Fe1 H1B 116.3(12) . . ?
C5 Fe1 H1C 91.9(13) . . ?
C4 Fe1 C3 39.6(4) . . ?
C4 Fe1 H1B 92.6(12) . . ?
C4 Fe1 H1C 116.3(14) . . ?
C3 Fe1 H1B 105.3(13) . . ?
C3 Fe1 H1C 155.7(14) . . ?
H1B Fe1 H1C 73.2(18) . . ?
C11 N1 Fe1 173.4(3) . . ?
C3AA C4AA Fe1 68.2(4) . . ?
C3AA C4AA C13 124.3(10) . . ?
C23 C4AA Fe1 71.3(3) . . ?
C23 C4AA C3AA 108.0(6) . . ?
C23 C4AA C13 127.8(10) . . ?
C13 C4AA Fe1 125.7(5) . . ?
C4AA C3AA Fe1 68.6(4) . . ?
C0AA C3AA Fe1 126.7(6) . . ?
C0AA C3AA C4AA 126.9(9) . . ?
C32 C3AA Fe1 68.8(5) . . ?
C32 C3AA C4AA 104.8(8) . . ?
C32 C3AA C0AA 128.3(9) . . ?
H12A C12 H12B 109.5 . . ?
H12A C12 H12C 109.5 . . ?
H12B C12 H12C 109.5 . . ?
C11 C12 H12A 109.5 . . ?
C11 C12 H12B 109.5 . . ?
C11 C12 H12C 109.5 . . ?
N1 C11 C12 178.5(4) . . ?
C4AA C23 Fe1 68.7(4) . . ?
C4AA C23 C1AA 109.9(6) . . ?
C4AA C23 C28 125.1(9) . . ?
C1AA C23 Fe1 70.3(4) . . ?
C1AA C23 C28 125.0(8) . . ?
C28 C23 Fe1 129.5(5) . . ?
C23 C1AA Fe1 69.9(4) . . ?
C23 C1AA C2AA 126.6(8) . . ?
C23 C1AA C32 106.7(7) . . ?
C2AA C1AA Fe1 128.2(5) . . ?
C32 C1AA Fe1 67.0(5) . . ?
C32 C1AA C2AA 126.7(8) . . ?
C3AA C0AA H0AA 109.5 . . ?
C3AA C0AA H0AB 109.5 . . ?
C3AA C0AA H0AC 109.5 . . ?
H0AA C0AA H0AB 109.5 . . ?
H0AA C0AA H0AC 109.5 . . ?
H0AB C0AA H0AC 109.5 . . ?
Fe1 B1 H1A 127(2) . . ?
Fe1 B1 H1B 51.3(16) . . ?
Fe1 B1 H1C 51.9(19) . . ?
Fe1 B1 H1D 119(2) . . ?
H1A B1 H1B 108(3) . . ?
H1A B1 H1C 112(3) . . ?
H1A B1 H1D 114(3) . . ?
H1B B1 H1C 103(2) . . ?
H1B B1 H1D 111(3) . . ?
H1C B1 H1D 107(3) . . ?
C1AA C2AA H2AA 109.5 . . ?
C1AA C2AA H2AB 109.5 . . ?
C1AA C2AA H2AC 109.5 . . ?
H2AA C2AA H2AB 109.5 . . ?
H2AA C2AA H2AC 109.5 . . ?
H2AB C2AA H2AC 109.5 . . ?
C4AA C13 H13A 109.5 . . ?
C4AA C13 H13B 109.5 . . ?
C4AA C13 H13C 109.5 . . ?
H13A C13 H13B 109.5 . . ?
H13A C13 H13C 109.5 . . ?
H13B C13 H13C 109.5 . . ?
C23 C28 H28A 109.5 . . ?
C23 C28 H28B 109.5 . . ?
C23 C28 H28C 109.5 . . ?
H28A C28 H28B 109.5 . . ?
H28A C28 H28C 109.5 . . ?
H28B C28 H28C 109.5 . . ?
C3AA C32 Fe1 70.3(5) . . ?
C3AA C32 C1AA 110.7(9) . . ?
C3AA C32 C35 126.2(9) . . ?
C1AA C32 Fe1 71.7(5) . . ?
C1AA C32 C35 123.1(8) . . ?
C35 C32 Fe1 125.5(7) . . ?
C32 C35 H35A 109.5 . . ?
C32 C35 H35B 109.5 . . ?
C32 C35 H35C 109.5 . . ?
H35A C35 H35B 109.5 . . ?
H35A C35 H35C 109.5 . . ?
H35B C35 H35C 109.5 . . ?
C1 C2 Fe1 70.1(6) . . ?
C1 C2 C3 110.7(10) . . ?
C1 C2 C7 130.5(13) . . ?
C3 C2 Fe1 71.3(6) . . ?
C3 C2 C7 118.8(13) . . ?
C7 C2 Fe1 124.6(8) . . ?
C2 C1 Fe1 70.9(5) . . ?
C2 C1 C5 106.9(8) . . ?
C2 C1 C6 125.1(14) . . ?
C5 C1 Fe1 70.6(5) . . ?
C5 C1 C6 127.8(14) . . ?
C6 C1 Fe1 127.5(7) . . ?
C1 C5 Fe1 68.5(5) . . ?
C1 C5 C10 123.6(12) . . ?
C4 C5 Fe1 70.6(6) . . ?
C4 C5 C1 107.2(10) . . ?
C4 C5 C10 129.1(12) . . ?
C10 C5 Fe1 125.7(6) . . ?
C5 C4 Fe1 69.8(5) . . ?
C5 C4 C3 108.3(12) . . ?
C5 C4 C9 119.8(12) . . ?
C3 C4 Fe1 70.3(7) . . ?
C3 C4 C9 131.8(12) . . ?
C9 C4 Fe1 127.4(8) . . ?
C2 C3 Fe1 69.2(7) . . ?
C2 C3 C4 106.8(12) . . ?
C2 C3 C8 132.5(12) . . ?
C4 C3 Fe1 70.2(6) . . ?
C4 C3 C8 120.7(13) . . ?
C8 C3 Fe1 124.8(10) . . ?
C2 C7 H7A 109.5 . . ?
C2 C7 H7B 109.5 . . ?
C2 C7 H7C 109.5 . . ?
H7A C7 H7B 109.5 . . ?
H7A C7 H7C 109.5 . . ?
H7B C7 H7C 109.5 . . ?
C1 C6 H6A 109.5 . . ?
C1 C6 H6B 109.5 . . ?
C1 C6 H6C 109.5 . . ?
H6A C6 H6B 109.5 . . ?
H6A C6 H6C 109.5 . . ?
H6B C6 H6C 109.5 . . ?
C5 C10 H10A 109.5 . . ?
C5 C10 H10B 109.5 . . ?
C5 C10 H10C 109.5 . . ?
H10A C10 H10B 109.5 . . ?
H10A C10 H10C 109.5 . . ?
H10B C10 H10C 109.5 . . ?
C4 C9 H9A 109.5 . . ?
C4 C9 H9B 109.5 . . ?
C4 C9 H9C 109.5 . . ?
H9A C9 H9B 109.5 . . ?
H9A C9 H9C 109.5 . . ?
H9B C9 H9C 109.5 . . ?
C3 C8 H8A 109.5 . . ?
C3 C8 H8B 109.5 . . ?
C3 C8 H8C 109.5 . . ?
H8A C8 H8B 109.5 . . ?
H8A C8 H8C 109.5 . . ?
H8B C8 H8C 109.5 . . ?

loop_
_geom_bond_atom_site_label_1
_geom_bond_atom_site_label_2
_geom_bond_distance
_geom_bond_site_symmetry_2
_geom_bond_publ_flag
Fe1 N1 1.908(3) . ?
Fe1 C4AA 2.026(6) . ?
Fe1 C3AA 2.021(7) . ?
Fe1 C23 2.060(6) . ?
Fe1 C1AA 2.065(7) . ?
Fe1 B1 2.104(4) . ?
Fe1 C32 2.002(9) . ?
Fe1 C2 2.082(10) . ?
Fe1 C1 2.071(9) . ?
Fe1 C5 2.099(8) . ?
Fe1 C4 2.109(11) . ?
Fe1 C3 2.110(12) . ?
Fe1 H1B 1.64(3) . ?
Fe1 H1C 1.66(4) . ?
N1 C11 1.146(4) . ?
C4AA C3AA 1.488(12) . ?
C4AA C23 1.399(9) . ?
C4AA C13 1.494(10) . ?
C3AA C0AA 1.468(13) . ?
C3AA C32 1.407(10) . ?
C12 H12A 0.9600 . ?
C12 H12B 0.9600 . ?
C12 H12C 0.9600 . ?
C12 C11 1.455(5) . ?
C23 C1AA 1.403(9) . ?
C23 C28 1.522(10) . ?
C1AA C2AA 1.506(10) . ?
C1AA C32 1.435(10) . ?
C0AA H0AA 0.9600 . ?
C0AA H0AB 0.9600 . ?
C0AA H0AC 0.9600 . ?
B1 H1A 1.16(5) . ?
B1 H1B 1.25(3) . ?
B1 H1C 1.26(4) . ?
B1 H1D 1.10(4) . ?
C2AA H2AA 0.9600 . ?
C2AA H2AB 0.9600 . ?
C2AA H2AC 0.9600 . ?
C13 H13A 0.9600 . ?
C13 H13B 0.9600 . ?
C13 H13C 0.9600 . ?
C28 H28A 0.9600 . ?
C28 H28B 0.9600 . ?
C28 H28C 0.9600 . ?
C32 C35 1.525(15) . ?
C35 H35A 0.9600 . ?
C35 H35B 0.9600 . ?
C35 H35C 0.9600 . ?
C2 C1 1.386(15) . ?
C2 C3 1.417(17) . ?
C2 C7 1.499(17) . ?
C1 C5 1.457(14) . ?
C1 C6 1.480(14) . ?
C5 C4 1.426(13) . ?
C5 C10 1.505(14) . ?
C4 C3 1.427(14) . ?
C4 C9 1.526(17) . ?
C3 C8 1.50(2) . ?
C7 H7A 0.9600 . ?
C7 H7B 0.9600 . ?
C7 H7C 0.9600 . ?
C6 H6A 0.9600 . ?
C6 H6B 0.9600 . ?
C6 H6C 0.9600 . ?
C10 H10A 0.9600 . ?
C10 H10B 0.9600 . ?
C10 H10C 0.9600 . ?
C9 H9A 0.9600 . ?
C9 H9B 0.9600 . ?
C9 H9C 0.9600 . ?
C8 H8A 0.9600 . ?
C8 H8B 0.9600 . ?
C8 H8C 0.9600 . ?

loop_
_geom_torsion_atom_site_label_1
_geom_torsion_atom_site_label_2
_geom_torsion_atom_site_label_3
_geom_torsion_atom_site_label_4
_geom_torsion
_geom_torsion_site_symmetry_1
_geom_torsion_site_symmetry_2
_geom_torsion_site_symmetry_3
_geom_torsion_site_symmetry_4
_geom_torsion_publ_flag
Fe1 C4AA C3AA C0AA 120.5(8) . . . . ?
Fe1 C4AA C3AA C32 -59.7(5) . . . . ?
Fe1 C4AA C23 C1AA 58.3(4) . . . . ?
Fe1 C4AA C23 C28 -124.0(6) . . . . ?
Fe1 C3AA C32 C1AA -60.6(6) . . . . ?
Fe1 C3AA C32 C35 120.2(10) . . . . ?
Fe1 C23 C1AA C2AA -123.3(7) . . . . ?
Fe1 C23 C1AA C32 57.0(5) . . . . ?
Fe1 C1AA C32 C3AA 59.7(5) . . . . ?
Fe1 C1AA C32 C35 -121.0(9) . . . . ?
Fe1 C2 C1 C5 -61.8(6) . . . . ?
Fe1 C2 C1 C6 123.0(9) . . . . ?
Fe1 C2 C3 C4 60.4(7) . . . . ?
Fe1 C2 C3 C8 -118.7(15) . . . . ?
Fe1 C1 C5 C4 -60.2(6) . . . . ?
Fe1 C1 C5 C10 119.5(9) . . . . ?
Fe1 C5 C4 C3 -60.0(7) . . . . ?
Fe1 C5 C4 C9 122.3(9) . . . . ?
Fe1 C4 C3 C2 -59.8(7) . . . . ?
Fe1 C4 C3 C8 119.5(12) . . . . ?
C4AA C3AA C32 Fe1 59.6(4) . . . . ?
C4AA C3AA C32 C1AA -1.0(8) . . . . ?
C4AA C3AA C32 C35 179.7(9) . . . . ?
C4AA C23 C1AA Fe1 -57.3(4) . . . . ?
C4AA C23 C1AA C2AA 179.4(7) . . . . ?
C4AA C23 C1AA C32 -0.4(7) . . . . ?
C3AA C4AA C23 Fe1 -58.6(4) . . . . ?
C3AA C4AA C23 C1AA -0.3(7) . . . . ?
C3AA C4AA C23 C28 177.4(6) . . . . ?
C23 C4AA C3AA Fe1 60.5(4) . . . . ?
C23 C4AA C3AA C0AA -179.0(8) . . . . ?
C23 C4AA C3AA C32 0.8(7) . . . . ?
C23 C1AA C32 Fe1 -58.8(4) . . . . ?
C23 C1AA C32 C3AA 0.9(8) . . . . ?
C23 C1AA C32 C35 -179.8(8) . . . . ?
C0AA C3AA C32 Fe1 -120.7(9) . . . . ?
C0AA C3AA C32 C1AA 178.8(8) . . . . ?
C0AA C3AA C32 C35 -0.5(15) . . . . ?
C2AA C1AA C32 Fe1 121.4(8) . . . . ?
C2AA C1AA C32 C3AA -178.9(7) . . . . ?
C2AA C1AA C32 C35 0.4(13) . . . . ?
C13 C4AA C3AA Fe1 -119.3(6) . . . . ?
C13 C4AA C3AA C0AA 1.3(11) . . . . ?
C13 C4AA C3AA C32 -178.9(7) . . . . ?
C13 C4AA C23 Fe1 121.1(7) . . . . ?
C13 C4AA C23 C1AA 179.4(7) . . . . ?
C13 C4AA C23 C28 -2.9(10) . . . . ?
C28 C23 C1AA Fe1 125.0(6) . . . . ?
C28 C23 C1AA C2AA 1.7(11) . . . . ?
C28 C23 C1AA C32 -178.0(6) . . . . ?
C2 C1 C5 Fe1 62.0(6) . . . . ?
C2 C1 C5 C4 1.8(10) . . . . ?
C2 C1 C5 C10 -178.6(8) . . . . ?
C1 C2 C3 Fe1 -59.2(7) . . . . ?
C1 C2 C3 C4 1.2(12) . . . . ?
C1 C2 C3 C8 -177.9(13) . . . . ?
C1 C5 C4 Fe1 58.9(6) . . . . ?
C1 C5 C4 C3 -1.0(11) . . . . ?
C1 C5 C4 C9 -178.7(9) . . . . ?
C5 C4 C3 Fe1 59.7(7) . . . . ?
C5 C4 C3 C2 -0.1(12) . . . . ?
C5 C4 C3 C8 179.2(11) . . . . ?
C3 C2 C1 Fe1 59.9(7) . . . . ?
C3 C2 C1 C5 -1.8(11) . . . . ?
C3 C2 C1 C6 -177.1(10) . . . . ?
C7 C2 C1 Fe1 -119.0(11) . . . . ?
C7 C2 C1 C5 179.2(10) . . . . ?
C7 C2 C1 C6 4.0(16) . . . . ?
C7 C2 C3 Fe1 119.9(9) . . . . ?
C7 C2 C3 C4 -179.7(10) . . . . ?
C7 C2 C3 C8 1(2) . . . . ?
C6 C1 C5 Fe1 -123.0(10) . . . . ?
C6 C1 C5 C4 176.8(9) . . . . ?
C6 C1 C5 C10 -3.5(14) . . . . ?
C10 C5 C4 Fe1 -120.7(10) . . . . ?
C10 C5 C4 C3 179.3(10) . . . . ?
C10 C5 C4 C9 1.6(15) . . . . ?
C9 C4 C3 Fe1 -123.0(12) . . . . ?
C9 C4 C3 C2 177.3(11) . . . . ?
C9 C4 C3 C8 -3(2) . . . . ?
